data_7152773
loop_
_publ_author_name
'Jian, Teng-Yue'
'Chen, Xiang-Yu'
'Sun, Li-Hui'
'Ye, Song'

_publ_section_title
;
 N-heterocyclic carbene-catalyzed [4 + 2] cycloaddition of ketenes and
 3-aroylcoumarins: highly enantioselective synthesis of
 dihydrocoumarin-fused dihydropyranones.
;
_journal_issue 1
_journal_name_full 'Organic &amp; biomolecular chemistry'
_journal_page_first 158
_journal_page_last 163
_journal_paper_doi 10.1039/c2ob26804c
_journal_volume 11
_journal_year 2013
_chemical_formula_moiety 'C26 H19 Cl O4'
_chemical_formula_sum 'C26 H19 Cl O4'
_chemical_formula_weight 430.86
_chemical_name_systematic
;
?
;
_space_group_IT_number 14
_symmetry_cell_setting monoclinic
_symmetry_space_group_name_Hall '-P 2yn'
_symmetry_space_group_name_H-M 'P 1 21/n 1'
_atom_sites_solution_hydrogens geom
_atom_sites_solution_primary direct
_atom_sites_solution_secondary difmap
_audit_creation_method SHELXL-97
_cell_angle_alpha 90.00
_cell_angle_beta 119.437(4)
_cell_angle_gamma 90.00
_cell_formula_units_Z 4
_cell_length_a 13.196(5)
_cell_length_b 13.001(4)
_cell_length_c 13.423(5)
_cell_measurement_reflns_used 6424
_cell_measurement_temperature 173(2)
_cell_measurement_theta_max 32.8090
_cell_measurement_theta_min 1.5664
_cell_volume 2005.6(12)
_computing_cell_refinement 'CrystalClear (Rigaku Inc., 2008)'
_computing_data_collection 'CrystalClear (Rigaku Inc., 2008)'
_computing_data_reduction 'CrystalClear (Rigaku Inc., 2008)'
_computing_molecular_graphics
;
Mercury: visualization and analysis of crystal structures, C. F. Macrae,
P. R. Edgington, P. McCabe, E. Pidcock, G. P. Shields, R. Taylor,
M. Towler and J. van de Streek, J. Appl. Cryst., 39, 453-457, 2006.
;
_computing_publication_material 'SHELX-97 (Sheldrick, 2008)'
_computing_structure_refinement 'SHELX-97 (Sheldrick, 2008)'
_computing_structure_solution 'SHELX-97 (Sheldrick, 2008)'
_diffrn_ambient_temperature 173(2)
_diffrn_detector_area_resol_mean 28.5714
_diffrn_measured_fraction_theta_full 0.998
_diffrn_measured_fraction_theta_max 0.998
_diffrn_measurement_device_type 'MM007HF + CCD (Saturn724+)'
_diffrn_measurement_method '\w scans at fixed \c = 45\%'
_diffrn_radiation_monochromator Confocal
_diffrn_radiation_source 'Rotating Anode'
_diffrn_radiation_type MoK\a
_diffrn_radiation_wavelength 0.71073
_diffrn_reflns_av_R_equivalents 0.0952
_diffrn_reflns_av_sigmaI/netI 0.1058
_diffrn_reflns_limit_h_max 17
_diffrn_reflns_limit_h_min -16
_diffrn_reflns_limit_k_max 16
_diffrn_reflns_limit_k_min -16
_diffrn_reflns_limit_l_max 17
_diffrn_reflns_limit_l_min -14
_diffrn_reflns_number 14061
_diffrn_reflns_theta_full 27.46
_diffrn_reflns_theta_max 27.46
_diffrn_reflns_theta_min 1.77
_exptl_absorpt_coefficient_mu 0.223
_exptl_absorpt_correction_T_max 1.0000
_exptl_absorpt_correction_T_min 0.6700
_exptl_absorpt_correction_type multi-scan
_exptl_absorpt_process_details 'CrystalClear (Rigaku Inc., 2008)'
_exptl_crystal_colour Colorless
_exptl_crystal_density_diffrn 1.427
_exptl_crystal_density_method 'not measured'
_exptl_crystal_description plate
_exptl_crystal_F_000 896
_exptl_crystal_size_max 0.30
_exptl_crystal_size_mid 0.14
_exptl_crystal_size_min 0.04
_refine_diff_density_max 0.261
_refine_diff_density_min -0.270
_refine_diff_density_rms 0.062
_refine_ls_extinction_method none
_refine_ls_goodness_of_fit_ref 1.171
_refine_ls_hydrogen_treatment constr
_refine_ls_matrix_type full
_refine_ls_number_parameters 281
_refine_ls_number_reflns 4568
_refine_ls_number_restraints 0
_refine_ls_restrained_S_all 1.171
_refine_ls_R_factor_all 0.1441
_refine_ls_R_factor_gt 0.0935
_refine_ls_shift/su_max 0.000
_refine_ls_shift/su_mean 0.000
_refine_ls_structure_factor_coef Fsqd
_refine_ls_weighting_details 'calc w=1/[\s^2^(Fo^2^)+(0.0375P)^2^+1.3913P] where P=(Fo^2^+2Fc^2^)/3'
_refine_ls_weighting_scheme calc
_refine_ls_wR_factor_gt 0.1489
_refine_ls_wR_factor_ref 0.1657
_reflns_number_gt 3097
_reflns_number_total 4568
_reflns_threshold_expression >2sigma(I)
_cod_data_source_file c2ob26804c.txt
_cod_data_source_block a
_cod_original_cell_volume 2005.7(11)
_cod_original_sg_symbol_H-M P2(1)/n
_cod_database_code 7152773

loop_
_symmetry_equiv_pos_as_xyz
'x, y, z'
'-x+1/2, y+1/2, -z+1/2'
'-x, -y, -z'
'x-1/2, -y-1/2, z-1/2'

loop_
_atom_site_label
_atom_site_type_symbol
_atom_site_fract_x
_atom_site_fract_y
_atom_site_fract_z
_atom_site_U_iso_or_equiv
_atom_site_adp_type
_atom_site_occupancy
_atom_site_symmetry_multiplicity
_atom_site_calc_flag
_atom_site_refinement_flags
Cl1 Cl 0.64088(12) 0.63355(9) -0.06397(9) 0.0578(4) Uani 1 1 d .
O1 O 0.6992(2) 0.86215(16) 0.4512(2) 0.0276(6) Uani 1 1 d .
O2 O 0.8848(2) 0.83569(18) 0.5135(2) 0.0349(6) Uani 1 1 d .
O3 O 0.4307(2) 0.58776(16) 0.28241(19) 0.0279(6) Uani 1 1 d .
O4 O 0.3617(2) 0.74308(18) 0.2304(2) 0.0322(6) Uani 1 1 d .
C1 C 0.6756(4) 0.6496(3) 0.0782(3) 0.0367(10) Uani 1 1 d .
C2 C 0.6525(3) 0.5703(3) 0.1322(3) 0.0332(9) Uani 1 1 d .
H2 H 0.6196 0.5077 0.0931 0.040 Uiso 1 1 calc R
C3 C 0.6786(3) 0.5838(3) 0.2455(3) 0.0298(8) Uani 1 1 d .
H3 H 0.6639 0.5292 0.2838 0.036 Uiso 1 1 calc R
C4 C 0.7256(3) 0.6757(2) 0.3036(3) 0.0235(8) Uani 1 1 d .
C5 C 0.7483(3) 0.7528(3) 0.2460(3) 0.0324(9) Uani 1 1 d .
H5 H 0.7814 0.8157 0.2842 0.039 Uiso 1 1 calc R
C6 C 0.7238(4) 0.7400(3) 0.1339(3) 0.0375(10) Uani 1 1 d .
H6 H 0.7404 0.7935 0.0959 0.045 Uiso 1 1 calc R
C7 C 0.7616(3) 0.6854(2) 0.4303(3) 0.0229(8) Uani 1 1 d .
C8 C 0.8710(3) 0.6192(3) 0.5029(3) 0.0276(8) Uani 1 1 d .
H8A H 0.9016 0.6369 0.5845 0.033 Uiso 1 1 calc R
H8B H 0.8472 0.5460 0.4932 0.033 Uiso 1 1 calc R
C9 C 0.9691(3) 0.6307(3) 0.4750(4) 0.0416(10) Uani 1 1 d .
H9B H 1.0373 0.5922 0.5310 0.062 Uiso 1 1 calc R
H9A H 0.9894 0.7036 0.4780 0.062 Uiso 1 1 calc R
H9C H 0.9438 0.6038 0.3982 0.062 Uiso 1 1 calc R
C10 C 0.7910(3) 0.7970(3) 0.4692(3) 0.0254(8) Uani 1 1 d .
C11 C 0.5838(3) 0.8320(2) 0.3908(3) 0.0229(7) Uani 1 1 d .
C12 C 0.5587(3) 0.7308(2) 0.3825(3) 0.0221(7) Uani 1 1 d .
C13 C 0.6599(3) 0.6596(2) 0.4558(3) 0.0217(7) Uani 1 1 d .
H13 H 0.6882 0.6807 0.5369 0.026 Uiso 1 1 calc R
C14 C 0.6205(3) 0.5494(2) 0.4470(3) 0.0230(8) Uani 1 1 d .
C15 C 0.6890(3) 0.4759(2) 0.5284(3) 0.0278(8) Uani 1 1 d .
H15 H 0.7626 0.4950 0.5903 0.033 Uiso 1 1 calc R
C16 C 0.6508(3) 0.3758(3) 0.5198(3) 0.0313(9) Uani 1 1 d .
H16 H 0.6994 0.3262 0.5745 0.038 Uiso 1 1 calc R
C17 C 0.5430(4) 0.3471(3) 0.4327(3) 0.0330(9) Uani 1 1 d .
H17 H 0.5180 0.2778 0.4265 0.040 Uiso 1 1 calc R
C18 C 0.4711(3) 0.4195(2) 0.3543(3) 0.0290(8) Uani 1 1 d .
H18 H 0.3958 0.4009 0.2949 0.035 Uiso 1 1 calc R
C19 C 0.5110(3) 0.5195(2) 0.3640(3) 0.0242(8) Uani 1 1 d .
C20 C 0.4444(3) 0.6923(3) 0.2962(3) 0.0247(8) Uani 1 1 d .
C21 C 0.5079(3) 0.9233(2) 0.3533(3) 0.0242(8) Uani 1 1 d .
C22 C 0.4133(3) 0.9289(3) 0.3730(3) 0.0282(8) Uani 1 1 d .
H22 H 0.3926 0.8707 0.4020 0.034 Uiso 1 1 calc R
C23 C 0.3498(3) 1.0188(3) 0.3504(3) 0.0338(9) Uani 1 1 d .
H23 H 0.2861 1.0223 0.3646 0.041 Uiso 1 1 calc R
C24 C 0.3786(3) 1.1031(3) 0.3075(3) 0.0335(9) Uani 1 1 d .
H24 H 0.3344 1.1646 0.2920 0.040 Uiso 1 1 calc R
C25 C 0.4720(3) 1.0989(3) 0.2868(3) 0.0347(9) Uani 1 1 d .
H25 H 0.4913 1.1570 0.2566 0.042 Uiso 1 1 calc R
C26 C 0.5366(3) 1.0092(2) 0.3106(3) 0.0298(8) Uani 1 1 d .
H26 H 0.6011 1.0064 0.2975 0.036 Uiso 1 1 calc R

loop_
_atom_site_aniso_label
_atom_site_aniso_U_11
_atom_site_aniso_U_22
_atom_site_aniso_U_33
_atom_site_aniso_U_23
_atom_site_aniso_U_13
_atom_site_aniso_U_12
Cl1 0.0851(10) 0.0628(7) 0.0330(6) 0.0017(5) 0.0347(7) 0.0133(7)
O1 0.0205(15) 0.0250(12) 0.0309(14) -0.0034(10) 0.0078(13) 0.0005(11)
O2 0.0228(16) 0.0289(13) 0.0476(17) -0.0047(12) 0.0130(15) -0.0022(11)
O3 0.0272(15) 0.0242(12) 0.0263(14) 0.0006(10) 0.0085(13) -0.0036(11)
O4 0.0221(15) 0.0357(14) 0.0285(15) 0.0025(11) 0.0044(13) -0.0025(12)
C1 0.039(3) 0.044(2) 0.031(2) 0.0067(18) 0.021(2) 0.0163(19)
C2 0.030(2) 0.039(2) 0.029(2) -0.0053(17) 0.013(2) 0.0047(17)
C3 0.030(2) 0.0315(19) 0.029(2) -0.0021(16) 0.016(2) -0.0004(17)
C4 0.020(2) 0.0251(17) 0.0258(19) 0.0007(14) 0.0110(18) 0.0018(14)
C5 0.033(2) 0.0307(19) 0.031(2) 0.0000(16) 0.014(2) -0.0018(17)
C6 0.047(3) 0.038(2) 0.034(2) 0.0077(18) 0.025(2) 0.004(2)
C7 0.022(2) 0.0169(15) 0.032(2) 0.0001(14) 0.0146(18) 0.0007(14)
C8 0.021(2) 0.0256(17) 0.033(2) 0.0003(15) 0.0102(19) 0.0037(15)
C9 0.028(2) 0.033(2) 0.061(3) 0.0009(19) 0.020(2) 0.0030(18)
C10 0.018(2) 0.0287(18) 0.027(2) 0.0027(15) 0.0101(18) 0.0027(15)
C11 0.019(2) 0.0264(17) 0.0224(18) -0.0009(14) 0.0090(17) 0.0000(15)
C12 0.0169(19) 0.0283(17) 0.0214(18) 0.0021(14) 0.0096(17) 0.0007(15)
C13 0.019(2) 0.0225(16) 0.0210(18) -0.0034(13) 0.0079(17) -0.0024(14)
C14 0.025(2) 0.0225(16) 0.0258(19) -0.0022(14) 0.0162(18) -0.0015(15)
C15 0.029(2) 0.0291(18) 0.029(2) -0.0008(15) 0.0166(19) -0.0008(16)
C16 0.039(3) 0.0256(18) 0.034(2) 0.0031(16) 0.022(2) 0.0079(17)
C17 0.047(3) 0.0235(18) 0.037(2) -0.0014(16) 0.027(2) -0.0006(18)
C18 0.032(2) 0.0281(18) 0.029(2) -0.0062(15) 0.016(2) -0.0058(16)
C19 0.025(2) 0.0253(17) 0.0245(19) 0.0025(14) 0.0137(18) 0.0016(15)
C20 0.019(2) 0.0314(18) 0.0219(19) 0.0013(15) 0.0090(18) -0.0026(16)
C21 0.019(2) 0.0242(17) 0.0245(19) -0.0050(14) 0.0072(17) -0.0011(15)
C22 0.027(2) 0.0306(19) 0.026(2) -0.0040(15) 0.0122(19) -0.0014(16)
C23 0.023(2) 0.042(2) 0.029(2) -0.0100(17) 0.0064(19) 0.0028(17)
C24 0.027(2) 0.0277(19) 0.031(2) -0.0066(16) 0.003(2) 0.0091(17)
C25 0.041(3) 0.0216(17) 0.037(2) 0.0001(16) 0.015(2) 0.0000(17)
C26 0.025(2) 0.0295(19) 0.032(2) -0.0036(16) 0.012(2) 0.0015(16)

loop_
_atom_type_symbol
_atom_type_description
_atom_type_scat_dispersion_real
_atom_type_scat_dispersion_imag
_atom_type_scat_source
C C 0.0033 0.0016 'International Tables Vol C Tables 4.2.6.8 and 6.1.1.4'
H H 0.0000 0.0000 'International Tables Vol C Tables 4.2.6.8 and 6.1.1.4'
O O 0.0106 0.0060 'International Tables Vol C Tables 4.2.6.8 and 6.1.1.4'
Cl Cl 0.1484 0.1585 'International Tables Vol C Tables 4.2.6.8 and 6.1.1.4'

loop_
_geom_angle_atom_site_label_1
_geom_angle_atom_site_label_2
_geom_angle_atom_site_label_3
_geom_angle
C11 O1 C10 122.7(3)
C20 O3 C19 121.5(3)
C6 C1 C2 121.2(3)
C6 C1 Cl1 120.1(3)
C2 C1 Cl1 118.7(3)
C1 C2 C3 118.7(3)
C1 C2 H2 120.7
C3 C2 H2 120.7
C4 C3 C2 121.4(3)
C4 C3 H3 119.3
C2 C3 H3 119.3
C5 C4 C3 117.8(3)
C5 C4 C7 121.8(3)
C3 C4 C7 120.1(3)
C6 C5 C4 121.3(3)
C6 C5 H5 119.3
C4 C5 H5 119.3
C1 C6 C5 119.6(3)
C1 C6 H6 120.2
C5 C6 H6 120.2
C10 C7 C4 110.3(3)
C10 C7 C8 108.2(3)
C4 C7 C8 109.8(3)
C10 C7 C13 103.2(2)
C4 C7 C13 113.1(3)
C8 C7 C13 112.0(3)
C9 C8 C7 115.7(3)
C9 C8 H8A 108.4
C7 C8 H8A 108.4
C9 C8 H8B 108.4
C7 C8 H8B 108.4
H8A C8 H8B 107.4
C8 C9 H9B 109.5
C8 C9 H9A 109.5
H9B C9 H9A 109.5
C8 C9 H9C 109.5
H9B C9 H9C 109.5
H9A C9 H9C 109.5
O2 C10 O1 115.5(3)
O2 C10 C7 126.9(3)
O1 C10 C7 117.6(3)
C12 C11 O1 118.7(3)
C12 C11 C21 131.4(3)
O1 C11 C21 109.8(3)
C11 C12 C20 121.0(3)
C11 C12 C13 116.0(3)
C20 C12 C13 122.5(3)
C14 C13 C12 111.5(3)
C14 C13 C7 118.9(3)
C12 C13 C7 107.5(2)
C14 C13 H13 106.0
C12 C13 H13 106.0
C7 C13 H13 106.0
C19 C14 C15 117.2(3)
C19 C14 C13 121.1(3)
C15 C14 C13 121.5(3)
C16 C15 C14 120.7(4)
C16 C15 H15 119.6
C14 C15 H15 119.6
C17 C16 C15 120.6(3)
C17 C16 H16 119.7
C15 C16 H16 119.7
C16 C17 C18 119.9(3)
C16 C17 H17 120.1
C18 C17 H17 120.1
C17 C18 C19 118.7(4)
C17 C18 H18 120.6
C19 C18 H18 120.6
C14 C19 C18 122.7(3)
C14 C19 O3 122.8(3)
C18 C19 O3 114.5(3)
O4 C20 O3 115.6(3)
O4 C20 C12 126.8(3)
O3 C20 C12 117.5(3)
C26 C21 C22 119.1(3)
C26 C21 C11 120.7(3)
C22 C21 C11 119.8(3)
C23 C22 C21 120.2(3)
C23 C22 H22 119.9
C21 C22 H22 119.9
C24 C23 C22 120.2(3)
C24 C23 H23 119.9
C22 C23 H23 119.9
C23 C24 C25 120.4(3)
C23 C24 H24 119.8
C25 C24 H24 119.8
C26 C25 C24 119.5(3)
C26 C25 H25 120.3
C24 C25 H25 120.3
C25 C26 C21 120.6(3)
C25 C26 H26 119.7
C21 C26 H26 119.7

loop_
_geom_bond_atom_site_label_1
_geom_bond_atom_site_label_2
_geom_bond_distance
Cl1 C1 1.742(4)
O1 C11 1.385(4)
O1 C10 1.399(4)
O2 C10 1.190(4)
O3 C20 1.371(4)
O3 C19 1.403(4)
O4 C20 1.208(4)
C1 C6 1.370(5)
C1 C2 1.377(5)
C2 C3 1.396(5)
C2 H2 0.9500
C3 C4 1.395(5)
C3 H3 0.9500
C4 C5 1.386(4)
C4 C7 1.529(4)
C5 C6 1.385(5)
C5 H5 0.9500
C6 H6 0.9500
C7 C10 1.526(4)
C7 C8 1.546(5)
C7 C13 1.576(4)
C8 C9 1.521(5)
C8 H8A 0.9900
C8 H8B 0.9900
C9 H9B 0.9800
C9 H9A 0.9800
C9 H9C 0.9800
C11 C12 1.348(4)
C11 C21 1.473(4)
C12 C20 1.466(5)
C12 C13 1.522(4)
C13 C14 1.508(4)
C13 H13 1.0000
C14 C19 1.378(5)
C14 C15 1.398(5)
C15 C16 1.379(4)
C15 H15 0.9500
C16 C17 1.377(5)
C16 H16 0.9500
C17 C18 1.382(5)
C17 H17 0.9500
C18 C19 1.385(4)
C18 H18 0.9500
C21 C26 1.390(4)
C21 C22 1.399(5)
C22 C23 1.381(5)
C22 H22 0.9500
C23 C24 1.376(5)
C23 H23 0.9500
C24 C25 1.392(5)
C24 H24 0.9500
C25 C26 1.386(5)
C25 H25 0.9500
C26 H26 0.9500

loop_
_geom_torsion_atom_site_label_1
_geom_torsion_atom_site_label_2
_geom_torsion_atom_site_label_3
_geom_torsion_atom_site_label_4
_geom_torsion
C6 C1 C2 C3 0.5(6)
Cl1 C1 C2 C3 -179.0(3)
C1 C2 C3 C4 0.8(6)
C2 C3 C4 C5 -1.5(5)
C2 C3 C4 C7 -175.4(3)
C3 C4 C5 C6 0.9(5)
C7 C4 C5 C6 174.7(3)
C2 C1 C6 C5 -1.0(6)
Cl1 C1 C6 C5 178.4(3)
C4 C5 C6 C1 0.3(6)
C5 C4 C7 C10 15.8(4)
C3 C4 C7 C10 -170.5(3)
C5 C4 C7 C8 -103.4(4)
C3 C4 C7 C8 70.3(4)
C5 C4 C7 C13 130.7(3)
C3 C4 C7 C13 -55.6(4)
C10 C7 C8 C9 -73.1(4)
C4 C7 C8 C9 47.3(4)
C13 C7 C8 C9 173.8(3)
C11 O1 C10 O2 173.5(3)
C11 O1 C10 C7 -6.2(4)
C4 C7 C10 O2 -94.7(4)
C8 C7 C10 O2 25.5(5)
C13 C7 C10 O2 144.3(4)
C4 C7 C10 O1 85.0(3)
C8 C7 C10 O1 -154.9(3)
C13 C7 C10 O1 -36.0(4)
C10 O1 C11 C12 23.1(4)
C10 O1 C11 C21 -161.2(3)
O1 C11 C12 C20 -163.4(3)
C21 C11 C12 C20 22.0(5)
O1 C11 C12 C13 8.7(4)
C21 C11 C12 C13 -165.9(3)
C11 C12 C13 C14 175.5(3)
C20 C12 C13 C14 -12.5(4)
C11 C12 C13 C7 -52.5(4)
C20 C12 C13 C7 119.4(3)
C10 C7 C13 C14 -169.8(3)
C4 C7 C13 C14 71.1(4)
C8 C7 C13 C14 -53.7(4)
C10 C7 C13 C12 62.4(3)
C4 C7 C13 C12 -56.7(3)
C8 C7 C13 C12 178.5(3)
C12 C13 C14 C19 12.2(4)
C7 C13 C14 C19 -113.7(4)
C12 C13 C14 C15 -162.0(3)
C7 C13 C14 C15 72.1(4)
C19 C14 C15 C16 4.7(4)
C13 C14 C15 C16 179.1(3)
C14 C15 C16 C17 -1.9(5)
C15 C16 C17 C18 -1.3(5)
C16 C17 C18 C19 1.4(5)
C15 C14 C19 C18 -4.6(5)
C13 C14 C19 C18 -179.0(3)
C15 C14 C19 O3 175.4(3)
C13 C14 C19 O3 1.0(5)
C17 C18 C19 C14 1.6(5)
C17 C18 C19 O3 -178.4(3)
C20 O3 C19 C14 -16.1(4)
C20 O3 C19 C18 163.8(3)
C19 O3 C20 O4 -169.0(3)
C19 O3 C20 C12 15.2(4)
C11 C12 C20 O4 -4.1(5)
C13 C12 C20 O4 -175.7(3)
C11 C12 C20 O3 171.2(3)
C13 C12 C20 O3 -0.4(4)
C12 C11 C21 C26 -143.3(4)
O1 C11 C21 C26 41.7(4)
C12 C11 C21 C22 44.2(5)
O1 C11 C21 C22 -130.8(3)
C26 C21 C22 C23 -0.2(5)
C11 C21 C22 C23 172.4(3)
C21 C22 C23 C24 0.6(5)
C22 C23 C24 C25 -0.2(5)
C23 C24 C25 C26 -0.5(6)
C24 C25 C26 C21 0.9(6)
C22 C21 C26 C25 -0.5(5)
C11 C21 C26 C25 -173.1(3)
